data_7020457
loop_
_publ_author_name
'Eckshtain-Levi, Meital'
'Lavi, Ronit'
'Yufit, Dmitry'
'Orio, Maylis'
'Wanke, Riccardo'
'Benisvy, Laurent'

_publ_section_title
;
 A novel di-compartmental bis-(2-hydroxyisophtalamide) macrocyclic ligand
 and its mononuclear Cu(II) and Ni(II) complexes.
;
_journal_issue 40
_journal_name_full 'Dalton transactions (Cambridge, England : 2003)'
_journal_page_first 12457
_journal_page_last 12467
_journal_paper_doi 10.1039/c2dt31586f
_journal_volume 41
_journal_year 2012
_chemical_formula_moiety '2(C14 H15 Cu0.5 N2 O3), 2(C16 H36 N), 0.5(H2 O)'
_chemical_formula_sum 'C60 H103 Cu N6 O6.5'
_chemical_formula_weight 1076.02
_chemical_name_systematic
;
?
;
_space_group_crystal_system triclinic
_space_group_IT_number 2
_space_group_name_Hall '-P 1'
_space_group_name_H-M_alt 'P -1'
_symmetry_space_group_name_Hall '-P 1'
_symmetry_space_group_name_H-M 'P -1'
_atom_sites_solution_hydrogens geom
_atom_sites_solution_primary direct
_atom_sites_solution_secondary difmap
_audit_creation_date 2011-01-03
_audit_creation_method
;
Olex2 1.1-beta
(compiled 2010.12.31 svn.r1581, GUI svn.r3426)
;
_cell_angle_alpha 98.869(10)
_cell_angle_beta 100.635(10)
_cell_angle_gamma 108.337(10)
_cell_formula_units_Z 1
_cell_length_a 9.3235(2)
_cell_length_b 10.3258(2)
_cell_length_c 16.9141(4)
_cell_measurement_reflns_used 5385
_cell_measurement_temperature 120.0
_cell_measurement_theta_max 57.62
_cell_measurement_theta_min 2.73
_cell_volume 1479.30(15)
_computing_cell_refinement 'SAINT v6.45A (Bruker, 2003)'
_computing_data_collection 'SMART v5.625 (Bruker, 2001)'
_computing_data_reduction 'SAINT v6.45A (Bruker, 2003)'
_computing_molecular_graphics
;
O. V. Dolomanov, L. J. Bourhis, R. J. Gildea, J. A. K. Howard and H. Puschmann,
OLEX2: a complete structure solution, refinement and analysis program.
J. Appl. Cryst. (2009). 42, 339-341.
;
_computing_publication_material
;
O. V. Dolomanov, L. J. Bourhis, R. J. Gildea, J. A. K. Howard and H. Puschmann,
OLEX2: a complete structure solution, refinement and analysis program.
J. Appl. Cryst. (2009). 42, 339-341.
;
_computing_structure_refinement 'SHELXL-97 (Sheldrick, 1997)'
_computing_structure_solution 'A short history of SHELX (Sheldrick, 2007)/Bruker'
_diffrn_ambient_temperature 120.0
_diffrn_measured_fraction_theta_full 0.930
_diffrn_measured_fraction_theta_max 0.930
_diffrn_measurement_device_type 'Bruker APEX-II CCD'
_diffrn_measurement_method '\w scans'
_diffrn_radiation_monochromator 'focusing mirrors'
_diffrn_radiation_type CuK\a
_diffrn_radiation_wavelength 1.54188
_diffrn_reflns_av_R_equivalents 0.0247
_diffrn_reflns_av_unetI/netI 0.0335
_diffrn_reflns_limit_h_max 9
_diffrn_reflns_limit_h_min -8
_diffrn_reflns_limit_k_max 10
_diffrn_reflns_limit_k_min -10
_diffrn_reflns_limit_l_max 16
_diffrn_reflns_limit_l_min -17
_diffrn_reflns_number 5724
_diffrn_reflns_theta_full 52.49
_diffrn_reflns_theta_max 52.49
_diffrn_reflns_theta_min 2.73
_diffrn_source 'Microstar rotating anode'
_diffrn_source_current 40.0
_diffrn_source_power 2.0
_diffrn_source_target Mo
_diffrn_source_voltage 50.0
_diffrn_standards_number 0
_exptl_absorpt_coefficient_mu 0.943
_exptl_absorpt_correction_T_max 1.0000
_exptl_absorpt_correction_T_min 0.8745
_exptl_absorpt_correction_type multi-scan
_exptl_absorpt_process_details
;
SADABS-2008/1 (Bruker,2008) was used for absorption correction.
R(int) was 0.0465 before and 0.0322 after correction.
The Ratio of minimum to maximum transmission is 0.8745.
The \l/2 correction factor is 0.0015
;
_exptl_crystal_colour pink
_exptl_crystal_colour_lustre clear
_exptl_crystal_colour_modifier light
_exptl_crystal_colour_primary colourless
_exptl_crystal_density_diffrn 1.208
_exptl_crystal_density_meas 0
_exptl_crystal_density_method 'not measured'
_exptl_crystal_description prism
_exptl_crystal_F_000 586
_exptl_crystal_size_max 0.22
_exptl_crystal_size_mid 0.15
_exptl_crystal_size_min 0.12
_refine_diff_density_max 0.341
_refine_diff_density_min -0.255
_refine_diff_density_rms 0.049
_refine_ls_extinction_method none
_refine_ls_goodness_of_fit_ref 1.101
_refine_ls_hydrogen_treatment mixed
_refine_ls_matrix_type full
_refine_ls_number_parameters 351
_refine_ls_number_reflns 3145
_refine_ls_number_restraints 3
_refine_ls_restrained_S_all 1.101
_refine_ls_R_factor_all 0.0599
_refine_ls_R_factor_gt 0.0596
_refine_ls_shift/su_max 0.000
_refine_ls_shift/su_mean 0.000
_refine_ls_structure_factor_coef Fsqd
_refine_ls_weighting_details 'calc w=1/[\s^2^(Fo^2^)+(0.0700P)^2^+2.0000P] where P=(Fo^2^+2Fc^2^)/3'
_refine_ls_weighting_scheme calc
_refine_ls_wR_factor_gt 0.1591
_refine_ls_wR_factor_ref 0.1593
_reflns_number_gt 3107
_reflns_number_total 3145
_reflns_threshold_expression >2sigma(I)
_cod_data_source_file c2dt31586f.txt
_cod_data_source_block 11a_[2][NBU4]2
_cod_depositor_comments
;
The following automatic conversions were performed:

'_diffrn_source_target' value 'MO' changed to 'Mo' according to
/home/saulius/struct/CIF-dictionaries/cif_core.dic dictionary named
'cif_core.dic' version 2.4.2 from 2011-04-26.

Automatic conversion script
Id: cif_fix_values 1891 2012-01-12 08:04:46Z andrius 
;
_cod_original_cell_volume 1479.29(12)
_cod_original_formula_sum 'C60 H103 Cu N6 O6.50'
_cod_database_code 7020457

loop_
_space_group_symop_id
_space_group_symop_operation_xyz
1 'x, y, z'
2 '-x, -y, -z'

loop_
_atom_site_label
_atom_site_type_symbol
_atom_site_fract_x
_atom_site_fract_y
_atom_site_fract_z
_atom_site_U_iso_or_equiv
_atom_site_adp_type
_atom_site_occupancy
_atom_site_symmetry_multiplicity
_atom_site_calc_flag
_atom_site_refinement_flags
_atom_site_disorder_assembly
_atom_site_disorder_group
Cu1 Cu 0.38517(10) 0.88704(9) 0.49176(5) 0.0302(3) Uani 0.50 1 d P . .
O1 O 0.5164(3) 0.9564(3) 0.42892(15) 0.0546(8) Uani 1 1 d . . .
O2 O 0.2338(4) 0.5585(3) 0.28521(17) 0.0641(9) Uani 1 1 d . . .
O3 O 0.1334(3) 0.7995(3) 0.66514(15) 0.0511(7) Uani 1 1 d . . .
N1 N 0.2869(4) 0.7124(3) 0.40699(17) 0.0458(8) Uani 1 1 d . . .
N2 N 0.2524(3) 0.8041(3) 0.55907(18) 0.0441(8) Uani 1 1 d . . .
C1 C 0.5247(4) 0.9169(4) 0.3521(2) 0.0387(9) Uani 1 1 d . . .
C2 C 0.6358(4) 1.0056(4) 0.3186(2) 0.0353(9) Uani 1 1 d . . .
C3 C 0.6313(4) 0.9639(4) 0.2352(2) 0.0382(9) Uani 1 1 d . . .
H3 H 0.7043 1.0245 0.2126 0.046 Uiso 1 1 calc R . .
C4 C 0.5269(4) 0.8397(4) 0.1839(2) 0.0379(9) Uani 1 1 d . . .
C5 C 0.4272(4) 0.7513(4) 0.2203(2) 0.0387(9) Uani 1 1 d . . .
H5 H 0.3585 0.6625 0.1873 0.046 Uiso 1 1 calc R . .
C6 C 0.4220(4) 0.7852(4) 0.3023(2) 0.0374(9) Uani 1 1 d . . .
C7 C 0.5166(5) 0.7977(4) 0.0919(2) 0.0463(10) Uani 1 1 d . . .
C8 C 0.3555(5) 0.7794(5) 0.0429(2) 0.0664(13) Uani 1 1 d . . .
H8A H 0.3477 0.7507 -0.0162 0.100 Uiso 1 1 calc R . .
H8B H 0.3375 0.8682 0.0540 0.100 Uiso 1 1 calc R . .
H8C H 0.2769 0.7072 0.0591 0.100 Uiso 1 1 calc R . .
C9 C 0.5490(6) 0.6603(4) 0.0740(3) 0.0673(13) Uani 1 1 d . . .
H9A H 0.4685 0.5853 0.0870 0.101 Uiso 1 1 calc R . .
H9B H 0.6515 0.6726 0.1080 0.101 Uiso 1 1 calc R . .
H9C H 0.5476 0.6357 0.0154 0.101 Uiso 1 1 calc R . .
C10 C 0.6394(5) 0.9086(5) 0.0641(2) 0.0607(12) Uani 1 1 d . . .
H10A H 0.7441 0.9195 0.0946 0.091 Uiso 1 1 calc R . .
H10B H 0.6235 0.9985 0.0752 0.091 Uiso 1 1 calc R . .
H10C H 0.6284 0.8784 0.0048 0.091 Uiso 1 1 calc R . .
C11 C 0.3064(4) 0.6756(4) 0.3313(2) 0.0431(9) Uani 1 1 d . . .
C12 C 0.1877(5) 0.6109(4) 0.4415(3) 0.0588(12) Uani 1 1 d . . .
H12A H 0.2456 0.5535 0.4637 0.071 Uiso 1 1 calc R . .
H12B H 0.0962 0.5477 0.3971 0.071 Uiso 1 1 calc R . .
C13 C 0.1329(5) 0.6770(5) 0.5083(3) 0.0629(12) Uani 1 1 d . . .
H13A H 0.0407 0.6985 0.4836 0.076 Uiso 1 1 calc R . .
H13B H 0.1006 0.6101 0.5434 0.076 Uiso 1 1 calc R . .
C14 C 0.2401(4) 0.8586(4) 0.6341(2) 0.0403(9) Uani 1 1 d . . .
N1S N 0.2530(4) 0.1876(3) 0.28403(18) 0.0461(8) Uani 1 1 d . . .
C1S C 0.4206(5) 0.2382(4) 0.2778(3) 0.0520(10) Uani 1 1 d . . .
H1SA H 0.4254 0.1871 0.2244 0.062 Uiso 1 1 calc R . .
H1SB H 0.4837 0.2121 0.3221 0.062 Uiso 1 1 calc R . .
C2S C 0.4970(6) 0.3954(4) 0.2841(3) 0.0685(13) Uani 1 1 d . B .
H2SA H 0.4413 0.4216 0.2370 0.082 Uiso 1 1 calc R . .
H2SB H 0.4873 0.4483 0.3356 0.082 Uiso 1 1 calc R . .
C3S C 0.6670(6) 0.4356(5) 0.2839(3) 0.0819(16) Uani 1 1 d . . .
H3SA H 0.7195 0.4105 0.3325 0.098 Uiso 1 1 calc R A 1
H3SB H 0.7101 0.5390 0.2934 0.098 Uiso 1 1 calc R A 1
C4SA C 0.7171(8) 0.3768(7) 0.2099(4) 0.0721(17) Uiso 0.75 1 d P B 1
H4SA H 0.6790 0.2743 0.1995 0.108 Uiso 0.75 1 calc PR B 1
H4SB H 0.8312 0.4128 0.2214 0.108 Uiso 0.75 1 calc PR B 1
H4SC H 0.6735 0.4056 0.1612 0.108 Uiso 0.75 1 calc PR B 1
C4SB C 0.606(2) 0.385(2) 0.1767(11) 0.069(5) Uiso 0.25 1 d P B 2
H4SD H 0.5900 0.2852 0.1589 0.104 Uiso 0.25 1 calc PR B 2
H4SE H 0.6865 0.4403 0.1529 0.104 Uiso 0.25 1 calc PR B 2
H4SF H 0.5085 0.4004 0.1578 0.104 Uiso 0.25 1 calc PR B 2
C5S C 0.1472(5) 0.2254(4) 0.2182(2) 0.0511(11) Uani 1 1 d . . .
H5SA H 0.0409 0.1958 0.2274 0.061 Uiso 1 1 calc R . .
H5SB H 0.1851 0.3286 0.2262 0.061 Uiso 1 1 calc R . .
C6S C 0.1362(6) 0.1623(4) 0.1302(2) 0.0655(13) Uani 1 1 d . . .
H6SA H 0.0950 0.0588 0.1206 0.079 Uiso 1 1 calc R . .
H6SB H 0.2417 0.1909 0.1199 0.079 Uiso 1 1 calc R . .
C7S C 0.0300(6) 0.2091(4) 0.0704(2) 0.0662(13) Uani 1 1 d . . .
H7SA H 0.0084 0.1514 0.0141 0.079 Uiso 1 1 calc R . .
H7SB H -0.0706 0.1916 0.0859 0.079 Uiso 1 1 calc R . .
C8S C 0.0976(6) 0.3618(4) 0.0687(2) 0.0628(12) Uani 1 1 d . . .
H8SA H 0.0241 0.3848 0.0289 0.094 Uiso 1 1 calc R . .
H8SB H 0.1963 0.3798 0.0523 0.094 Uiso 1 1 calc R . .
H8SC H 0.1164 0.4199 0.1238 0.094 Uiso 1 1 calc R . .
C9S C 0.2015(4) 0.0292(4) 0.2734(2) 0.0453(10) Uani 1 1 d . . .
H9SA H 0.2234 -0.0107 0.2219 0.054 Uiso 1 1 calc R . .
H9SB H 0.2662 0.0088 0.3198 0.054 Uiso 1 1 calc R . .
C10S C 0.0328(5) -0.0450(4) 0.2700(3) 0.0512(10) Uani 1 1 d . . .
H10D H -0.0333 -0.0223 0.2253 0.061 Uiso 1 1 calc R . .
H10E H 0.0110 -0.0107 0.3228 0.061 Uiso 1 1 calc R . .
C11S C -0.0097(5) -0.2038(4) 0.2546(2) 0.0510(10) Uani 1 1 d . . .
H11A H 0.0598 -0.2255 0.2982 0.061 Uiso 1 1 calc R . .
H11B H -0.1180 -0.2466 0.2592 0.061 Uiso 1 1 calc R . .
C12S C 0.0032(5) -0.2699(4) 0.1707(2) 0.0534(10) Uani 1 1 d . . .
H12C H -0.0567 -0.2410 0.1274 0.080 Uiso 1 1 calc R . .
H12D H -0.0383 -0.3722 0.1620 0.080 Uiso 1 1 calc R . .
H12E H 0.1130 -0.2392 0.1688 0.080 Uiso 1 1 calc R . .
C13S C 0.2390(5) 0.2579(4) 0.3663(2) 0.0460(10) Uani 1 1 d . . .
H13C H 0.1312 0.2135 0.3713 0.055 Uiso 1 1 calc R . .
H13D H 0.2557 0.3575 0.3665 0.055 Uiso 1 1 calc R . .
C14S C 0.3521(5) 0.2515(4) 0.4420(2) 0.0529(10) Uani 1 1 d . . .
H14A H 0.4565 0.3220 0.4483 0.063 Uiso 1 1 calc R . .
H14B H 0.3616 0.1579 0.4339 0.063 Uiso 1 1 calc R . .
C15S C 0.2968(5) 0.2795(4) 0.5206(2) 0.0529(11) Uani 1 1 d . . .
H15A H 0.3847 0.3016 0.5695 0.063 Uiso 1 1 calc R . .
H15B H 0.2643 0.3622 0.5219 0.063 Uiso 1 1 calc R . .
C16S C 0.1629(5) 0.1564(5) 0.5257(3) 0.0646(12) Uani 1 1 d . . .
H16A H 0.0735 0.1377 0.4792 0.097 Uiso 1 1 calc R . .
H16B H 0.1340 0.1774 0.5778 0.097 Uiso 1 1 calc R . .
H16C H 0.1939 0.0739 0.5235 0.097 Uiso 1 1 calc R . .
O1W O -0.0571(12) 0.4078(11) 0.2340(6) 0.050(3) Uiso 0.25 1 d PD C 2
H1WA H -0.106(14) 0.347(12) 0.259(7) 0.075 Uiso 0.25 1 d PD D 2
H1WB H 0.027(11) 0.468(12) 0.269(6) 0.075 Uiso 0.25 1 d PD E 2

loop_
_atom_site_aniso_label
_atom_site_aniso_U_11
_atom_site_aniso_U_22
_atom_site_aniso_U_33
_atom_site_aniso_U_23
_atom_site_aniso_U_13
_atom_site_aniso_U_12
Cu1 0.0387(6) 0.0382(6) 0.0213(6) 0.0063(4) 0.0132(4) 0.0207(5)
O1 0.0594(17) 0.0762(19) 0.0315(16) 0.0051(13) 0.0204(12) 0.0264(15)
O2 0.112(2) 0.0344(16) 0.0511(18) 0.0061(14) 0.0444(17) 0.0207(16)
O3 0.0511(16) 0.0600(17) 0.0447(16) 0.0047(13) 0.0253(13) 0.0187(14)
N1 0.060(2) 0.0506(19) 0.0280(18) 0.0115(15) 0.0179(15) 0.0165(16)
N2 0.053(2) 0.0467(18) 0.0332(18) 0.0010(14) 0.0176(15) 0.0187(16)
C1 0.049(2) 0.052(2) 0.028(2) 0.0079(18) 0.0130(17) 0.032(2)
C2 0.044(2) 0.042(2) 0.032(2) 0.0095(16) 0.0163(16) 0.0267(18)
C3 0.046(2) 0.044(2) 0.036(2) 0.0130(18) 0.0170(17) 0.0252(19)
C4 0.049(2) 0.042(2) 0.034(2) 0.0118(18) 0.0151(17) 0.0265(19)
C5 0.051(2) 0.040(2) 0.035(2) 0.0094(17) 0.0133(17) 0.0270(18)
C6 0.048(2) 0.044(2) 0.033(2) 0.0131(17) 0.0134(17) 0.0286(19)
C7 0.061(3) 0.048(2) 0.032(2) 0.0061(17) 0.0178(18) 0.019(2)
C8 0.068(3) 0.092(3) 0.037(2) 0.017(2) 0.020(2) 0.022(3)
C9 0.087(3) 0.059(3) 0.060(3) 0.000(2) 0.038(2) 0.027(2)
C10 0.073(3) 0.070(3) 0.037(2) 0.009(2) 0.024(2) 0.017(2)
C11 0.056(2) 0.044(2) 0.041(2) 0.015(2) 0.0193(19) 0.029(2)
C12 0.078(3) 0.050(2) 0.047(3) 0.005(2) 0.031(2) 0.015(2)
C13 0.057(3) 0.065(3) 0.051(3) -0.010(2) 0.024(2) 0.005(2)
C14 0.042(2) 0.049(2) 0.036(2) 0.0095(18) 0.0134(18) 0.0227(19)
N1S 0.063(2) 0.0412(18) 0.0367(18) 0.0049(14) 0.0063(15) 0.0269(16)
C1S 0.061(3) 0.047(2) 0.051(3) 0.0075(19) 0.015(2) 0.024(2)
C2S 0.085(3) 0.044(2) 0.068(3) 0.007(2) 0.010(2) 0.019(2)
C3S 0.109(4) 0.058(3) 0.084(4) 0.017(3) 0.060(3) 0.017(3)
C5S 0.076(3) 0.041(2) 0.034(2) 0.0036(17) -0.0036(19) 0.030(2)
C6S 0.110(4) 0.047(2) 0.035(2) 0.0038(19) 0.004(2) 0.032(2)
C7S 0.099(4) 0.048(2) 0.034(2) 0.0037(19) -0.006(2) 0.017(2)
C8S 0.089(3) 0.049(2) 0.040(2) 0.0076(19) 0.003(2) 0.018(2)
C9S 0.056(2) 0.046(2) 0.042(2) 0.0105(18) 0.0115(18) 0.028(2)
C10S 0.059(3) 0.049(2) 0.049(2) 0.0039(19) 0.0122(19) 0.028(2)
C11S 0.058(3) 0.055(2) 0.048(2) 0.015(2) 0.0183(19) 0.026(2)
C12S 0.060(3) 0.046(2) 0.057(3) 0.009(2) 0.019(2) 0.021(2)
C13S 0.057(2) 0.049(2) 0.035(2) 0.0016(17) 0.0036(18) 0.030(2)
C14S 0.055(2) 0.059(3) 0.045(2) 0.0087(19) 0.0022(19) 0.028(2)
C15S 0.061(3) 0.057(2) 0.041(2) 0.0088(19) -0.0001(19) 0.029(2)
C16S 0.075(3) 0.064(3) 0.058(3) 0.019(2) 0.014(2) 0.027(2)

loop_
_atom_type_symbol
_atom_type_description
_atom_type_scat_dispersion_real
_atom_type_scat_dispersion_imag
_atom_type_scat_source
C C 0.0181 0.0091 'International Tables Vol C Tables 4.2.6.8 and 6.1.1.4'
H H 0.0000 0.0000 'International Tables Vol C Tables 4.2.6.8 and 6.1.1.4'
Cu Cu -1.9646 0.5888 'International Tables Vol C Tables 4.2.6.8 and 6.1.1.4'
N N 0.0311 0.0180 'International Tables Vol C Tables 4.2.6.8 and 6.1.1.4'
O O 0.0492 0.0322 'International Tables Vol C Tables 4.2.6.8 and 6.1.1.4'

loop_
_geom_angle_atom_site_label_1
_geom_angle_atom_site_label_2
_geom_angle_atom_site_label_3
_geom_angle
_geom_angle_site_symmetry_1
_geom_angle_site_symmetry_3
O1 Cu1 Cu1 45.28(9) 2_676 2_676
O1 Cu1 Cu1 44.37(9) . 2_676
O1 Cu1 O1 89.65(12) 2_676 .
O1 Cu1 N1 89.69(12) . .
O1 Cu1 N1 176.89(13) 2_676 .
O1 Cu1 N2 91.82(12) 2_676 .
O1 Cu1 N2 176.18(13) . .
N1 Cu1 Cu1 133.98(10) . 2_676
N2 Cu1 Cu1 136.98(10) . 2_676
N2 Cu1 N1 88.66(13) . .
Cu1 O1 Cu1 90.35(12) 2_676 .
C1 O1 Cu1 135.2(3) . .
C1 O1 Cu1 133.9(3) . 2_676
C11 N1 Cu1 131.6(3) . .
C11 N1 C12 120.5(3) . .
C12 N1 Cu1 107.7(2) . .
C13 N2 Cu1 108.2(2) . .
C14 N2 Cu1 130.2(3) . .
C14 N2 C13 120.2(3) . .
O1 C1 C2 120.6(3) . .
O1 C1 C6 120.1(3) . .
C6 C1 C2 119.2(3) . .
C1 C2 C14 125.0(3) . 2_676
C3 C2 C1 118.3(3) . .
C3 C2 C14 116.8(3) . 2_676
C2 C3 H3 118.1 . .
C4 C3 C2 123.7(3) . .
C4 C3 H3 118.1 . .
C3 C4 C5 116.3(3) . .
C3 C4 C7 123.6(3) . .
C5 C4 C7 120.0(3) . .
C4 C5 H5 118.1 . .
C4 C5 C6 123.7(3) . .
C6 C5 H5 118.1 . .
C1 C6 C11 125.1(3) . .
C5 C6 C1 118.5(3) . .
C5 C6 C11 116.4(3) . .
C4 C7 C9 109.3(3) . .
C4 C7 C10 112.0(3) . .
C8 C7 C4 109.2(3) . .
C8 C7 C9 110.4(4) . .
C8 C7 C10 109.0(3) . .
C9 C7 C10 107.0(3) . .
C7 C8 H8A 109.5 . .
C7 C8 H8B 109.5 . .
C7 C8 H8C 109.5 . .
H8A C8 H8B 109.5 . .
H8A C8 H8C 109.5 . .
H8B C8 H8C 109.5 . .
C7 C9 H9A 109.5 . .
C7 C9 H9B 109.5 . .
C7 C9 H9C 109.5 . .
H9A C9 H9B 109.5 . .
H9A C9 H9C 109.5 . .
H9B C9 H9C 109.5 . .
C7 C10 H10A 109.5 . .
C7 C10 H10B 109.5 . .
C7 C10 H10C 109.5 . .
H10A C10 H10B 109.5 . .
H10A C10 H10C 109.5 . .
H10B C10 H10C 109.5 . .
O2 C11 N1 123.1(3) . .
O2 C11 C6 119.7(3) . .
N1 C11 C6 117.1(3) . .
N1 C12 H12A 109.1 . .
N1 C12 H12B 109.1 . .
N1 C12 C13 112.5(3) . .
H12A C12 H12B 107.8 . .
C13 C12 H12A 109.1 . .
C13 C12 H12B 109.1 . .
N2 C13 C12 111.9(3) . .
N2 C13 H13A 109.2 . .
N2 C13 H13B 109.2 . .
C12 C13 H13A 109.2 . .
C12 C13 H13B 109.2 . .
H13A C13 H13B 107.9 . .
O3 C14 N2 122.8(3) . .
O3 C14 C2 119.9(3) . 2_676
N2 C14 C2 117.2(3) . 2_676
C1S N1S C5S 111.6(3) . .
C1S N1S C9S 107.0(3) . .
C1S N1S C13S 110.7(3) . .
C9S N1S C5S 110.5(3) . .
C13S N1S C5S 105.8(3) . .
C13S N1S C9S 111.4(3) . .
N1S C1S H1SA 108.1 . .
N1S C1S H1SB 108.1 . .
N1S C1S C2S 116.6(3) . .
H1SA C1S H1SB 107.3 . .
C2S C1S H1SA 108.1 . .
C2S C1S H1SB 108.1 . .
C1S C2S H2SA 109.2 . .
C1S C2S H2SB 109.2 . .
H2SA C2S H2SB 107.9 . .
C3S C2S C1S 112.0(4) . .
C3S C2S H2SA 109.2 . .
C3S C2S H2SB 109.2 . .
C2S C3S H3SA 107.1 . .
C2S C3S H3SB 107.1 . .
C2S C3S C4SA 121.0(5) . .
C2S C3S C4SB 87.3(7) . .
H3SA C3S H3SB 106.8 . .
C4SA C3S H3SA 107.1 . .
C4SA C3S H3SB 107.1 . .
C4SA C3S C4SB 39.3(6) . .
C4SB C3S H3SA 141.8 . .
C4SB C3S H3SB 102.1 . .
C3S C4SA H4SA 109.5 . .
C3S C4SA H4SB 109.5 . .
C3S C4SA H4SC 109.5 . .
C3S C4SB H4SD 109.5 . .
C3S C4SB H4SE 109.5 . .
C3S C4SB H4SF 109.5 . .
H4SD C4SB H4SE 109.5 . .
H4SD C4SB H4SF 109.5 . .
H4SE C4SB H4SF 109.5 . .
N1S C5S H5SA 108.3 . .
N1S C5S H5SB 108.3 . .
H5SA C5S H5SB 107.4 . .
C6S C5S N1S 115.8(3) . .
C6S C5S H5SA 108.3 . .
C6S C5S H5SB 108.3 . .
C5S C6S H6SA 109.4 . .
C5S C6S H6SB 109.4 . .
C5S C6S C7S 111.1(4) . .
H6SA C6S H6SB 108.0 . .
C7S C6S H6SA 109.4 . .
C7S C6S H6SB 109.4 . .
C6S C7S H7SA 108.8 . .
C6S C7S H7SB 108.8 . .
H7SA C7S H7SB 107.7 . .
C8S C7S C6S 113.6(4) . .
C8S C7S H7SA 108.8 . .
C8S C7S H7SB 108.8 . .
C7S C8S H8SA 109.5 . .
C7S C8S H8SB 109.5 . .
C7S C8S H8SC 109.5 . .
H8SA C8S H8SB 109.5 . .
H8SA C8S H8SC 109.5 . .
H8SB C8S H8SC 109.5 . .
N1S C9S H9SA 108.3 . .
N1S C9S H9SB 108.3 . .
H9SA C9S H9SB 107.4 . .
C10S C9S N1S 115.9(3) . .
C10S C9S H9SA 108.3 . .
C10S C9S H9SB 108.3 . .
C9S C10S H10D 109.2 . .
C9S C10S H10E 109.2 . .
C9S C10S C11S 112.1(3) . .
H10D C10S H10E 107.9 . .
C11S C10S H10D 109.2 . .
C11S C10S H10E 109.2 . .
C10S C11S H11A 108.8 . .
C10S C11S H11B 108.8 . .
H11A C11S H11B 107.7 . .
C12S C11S C10S 113.7(3) . .
C12S C11S H11A 108.8 . .
C12S C11S H11B 108.8 . .
C11S C12S H12C 109.5 . .
C11S C12S H12D 109.5 . .
C11S C12S H12E 109.5 . .
H12C C12S H12D 109.5 . .
H12C C12S H12E 109.5 . .
H12D C12S H12E 109.5 . .
N1S C13S H13C 108.5 . .
N1S C13S H13D 108.5 . .
N1S C13S C14S 115.2(3) . .
H13C C13S H13D 107.5 . .
C14S C13S H13C 108.5 . .
C14S C13S H13D 108.5 . .
C13S C14S H14A 109.3 . .
C13S C14S H14B 109.3 . .
C13S C14S C15S 111.4(3) . .
H14A C14S H14B 108.0 . .
C15S C14S H14A 109.3 . .
C15S C14S H14B 109.3 . .
C14S C15S H15A 109.2 . .
C14S C15S H15B 109.2 . .
H15A C15S H15B 107.9 . .
C16S C15S C14S 112.2(3) . .
C16S C15S H15A 109.2 . .
C16S C15S H15B 109.2 . .
C15S C16S H16A 109.5 . .
C15S C16S H16B 109.5 . .
C15S C16S H16C 109.5 . .
H16A C16S H16B 109.5 . .
H16A C16S H16C 109.5 . .
H16B C16S H16C 109.5 . .
H1WA O1W H1WB 109(3) . .

loop_
_geom_bond_atom_site_label_1
_geom_bond_atom_site_label_2
_geom_bond_distance
_geom_bond_site_symmetry_2
Cu1 Cu1 2.5575(19) 2_676
Cu1 O1 1.817(3) .
Cu1 O1 1.788(3) 2_676
Cu1 N1 1.956(3) .
Cu1 N2 1.928(3) .
O1 Cu1 1.789(3) 2_676
O1 C1 1.325(4) .
O2 C11 1.236(4) .
O3 C14 1.244(4) .
N1 C11 1.340(5) .
N1 C12 1.440(5) .
N2 C13 1.442(5) .
N2 C14 1.347(4) .
C1 C2 1.419(5) .
C1 C6 1.416(5) .
C2 C3 1.398(5) .
C2 C14 1.495(5) 2_676
C3 H3 0.9500 .
C3 C4 1.380(5) .
C4 C5 1.388(5) .
C4 C7 1.526(5) .
C5 H5 0.9500 .
C5 C6 1.391(5) .
C6 C11 1.511(5) .
C7 C8 1.514(6) .
C7 C9 1.539(6) .
C7 C10 1.544(5) .
C8 H8A 0.9800 .
C8 H8B 0.9800 .
C8 H8C 0.9800 .
C9 H9A 0.9800 .
C9 H9B 0.9800 .
C9 H9C 0.9800 .
C10 H10A 0.9800 .
C10 H10B 0.9800 .
C10 H10C 0.9800 .
C12 H12A 0.9900 .
C12 H12B 0.9900 .
C12 C13 1.483(5) .
C13 H13A 0.9900 .
C13 H13B 0.9900 .
C14 C2 1.495(5) 2_676
N1S C1S 1.513(5) .
N1S C5S 1.528(5) .
N1S C9S 1.524(5) .
N1S C13S 1.515(5) .
C1S H1SA 0.9900 .
C1S H1SB 0.9900 .
C1S C2S 1.531(6) .
C2S H2SA 0.9900 .
C2S H2SB 0.9900 .
C2S C3S 1.507(7) .
C3S H3SA 0.9900 .
C3S H3SB 0.9900 .
C3S C4SA 1.521(7) .
C3S C4SB 1.740(19) .
C4SA H4SA 0.9800 .
C4SA H4SB 0.9800 .
C4SA H4SC 0.9800 .
C4SB H4SD 0.9800 .
C4SB H4SE 0.9800 .
C4SB H4SF 0.9800 .
C5S H5SA 0.9900 .
C5S H5SB 0.9900 .
C5S C6S 1.501(5) .
C6S H6SA 0.9900 .
C6S H6SB 0.9900 .
C6S C7S 1.523(6) .
C7S H7SA 0.9900 .
C7S H7SB 0.9900 .
C7S C8S 1.510(6) .
C8S H8SA 0.9800 .
C8S H8SB 0.9800 .
C8S H8SC 0.9800 .
C9S H9SA 0.9900 .
C9S H9SB 0.9900 .
C9S C10S 1.502(5) .
C10S H10D 0.9900 .
C10S H10E 0.9900 .
C10S C11S 1.528(5) .
C11S H11A 0.9900 .
C11S H11B 0.9900 .
C11S C12S 1.519(5) .
C12S H12C 0.9800 .
C12S H12D 0.9800 .
C12S H12E 0.9800 .
C13S H13C 0.9900 .
C13S H13D 0.9900 .
C13S C14S 1.525(5) .
C14S H14A 0.9900 .
C14S H14B 0.9900 .
C14S C15S 1.533(6) .
C15S H15A 0.9900 .
C15S H15B 0.9900 .
C15S C16S 1.502(6) .
C16S H16A 0.9800 .
C16S H16B 0.9800 .
C16S H16C 0.9800 .
O1W H1WA 0.869(11) .
O1W H1WB 0.869(11) .

loop_
_geom_hbond_atom_site_label_D
_geom_hbond_atom_site_label_H
_geom_hbond_atom_site_label_A
_geom_hbond_distance_DH
_geom_hbond_distance_HA
_geom_hbond_distance_DA
_geom_hbond_angle_DHA
_geom_hbond_site_symmetry_A
O1W H1WA O3 0.869(11) 2.12(6) 2.935(11) 157(14) 2_566
O1W H1WB O2 0.869(11) 1.80(9) 2.567(11) 146(14) .
